data_7206680
loop_
_publ_author_name
'Deng, Zhao-Peng'
'Qi, Hui-Ling'
'Huo, Li-Hua'
'Zhao, Hui'
'Gao, Shan'

_publ_section_title
;
 Inorganic anion induced supramolecular architectures and luminescent
 properties of flexible bis(pyridyl) based ionic salts
;
_journal_issue 22
_journal_name_full CrystEngComm
_journal_page_first 6632
_journal_paper_doi 10.1039/c1ce05628j
_journal_volume 13
_journal_year 2011
_chemical_formula_moiety 'C18 H20 N4, 2(N O3)'
_chemical_formula_sum 'C18 H20 N6 O6'
_chemical_formula_weight 416.40
_chemical_name_systematic
;
?
;
_space_group_IT_number 14
_symmetry_cell_setting monoclinic
_symmetry_space_group_name_Hall '-P 2ybc'
_symmetry_space_group_name_H-M 'P 1 21/c 1'
_atom_sites_solution_hydrogens geom
_atom_sites_solution_primary direct
_atom_sites_solution_secondary difmap
_audit_creation_method SHELXL-97
_cell_angle_alpha 90.00
_cell_angle_beta 107.44(3)
_cell_angle_gamma 90.00
_cell_formula_units_Z 2
_cell_length_a 5.0087(10)
_cell_length_b 15.303(4)
_cell_length_c 12.989(4)
_cell_measurement_reflns_used 4980
_cell_measurement_temperature 295(2)
_cell_measurement_theta_max 27.42
_cell_measurement_theta_min 3.13
_cell_volume 949.8(5)
_computing_cell_refinement RAPID-AUTO
_computing_data_collection 'RAPID-AUTO (Rigaku Corporation, 1998)'
_computing_data_reduction 'CrystalStructure (Rigaku/MSC and Rigaku Corporation, 2002)'
_computing_molecular_graphics SHELXL-97
_computing_publication_material SHELXL-97
_computing_structure_refinement 'SHELXL-97 (Sheldrick, 1997)'
_computing_structure_solution 'SHELXS-97 (Sheldrick, 1990)'
_diffrn_ambient_temperature 295(2)
_diffrn_detector_area_resol_mean 10.000
_diffrn_measured_fraction_theta_full 0.987
_diffrn_measured_fraction_theta_max 0.987
_diffrn_measurement_device_type 'Rigaku RAXIS-RAPID'
_diffrn_measurement_method \w
_diffrn_radiation_monochromator graphite
_diffrn_radiation_source 'fine-focus sealed tube'
_diffrn_radiation_type MoK\a
_diffrn_radiation_wavelength 0.71073
_diffrn_reflns_av_R_equivalents 0.0460
_diffrn_reflns_av_sigmaI/netI 0.0309
_diffrn_reflns_limit_h_max 6
_diffrn_reflns_limit_h_min -6
_diffrn_reflns_limit_k_max 19
_diffrn_reflns_limit_k_min -19
_diffrn_reflns_limit_l_max 16
_diffrn_reflns_limit_l_min -16
_diffrn_reflns_number 7046
_diffrn_reflns_theta_full 27.44
_diffrn_reflns_theta_max 27.44
_diffrn_reflns_theta_min 3.13
_diffrn_standards_decay_% 0
_diffrn_standards_interval_count 0
_diffrn_standards_interval_time 0
_diffrn_standards_number 0
_exptl_absorpt_coefficient_mu 0.112
_exptl_absorpt_correction_T_max 0.9769
_exptl_absorpt_correction_T_min 0.9693
_exptl_absorpt_correction_type multi-scan
_exptl_absorpt_process_details 'ABSCOR (Higashi, 1995)'
_exptl_crystal_colour colorless
_exptl_crystal_density_diffrn 1.456
_exptl_crystal_density_method 'not measured'
_exptl_crystal_description prism
_exptl_crystal_F_000 436
_exptl_crystal_size_max 0.28
_exptl_crystal_size_mid 0.24
_exptl_crystal_size_min 0.21
_refine_diff_density_max 0.257
_refine_diff_density_min -0.192
_refine_diff_density_rms 0.053
_refine_ls_extinction_method none
_refine_ls_goodness_of_fit_ref 1.035
_refine_ls_hydrogen_treatment constr
_refine_ls_matrix_type full
_refine_ls_number_parameters 137
_refine_ls_number_reflns 2168
_refine_ls_number_restraints 0
_refine_ls_restrained_S_all 1.035
_refine_ls_R_factor_all 0.0823
_refine_ls_R_factor_gt 0.0462
_refine_ls_shift/su_max 0.000
_refine_ls_shift/su_mean 0.000
_refine_ls_structure_factor_coef Fsqd
_refine_ls_weighting_details 'calc w=1/[\s^2^(Fo^2^)+(0.0707P)^2^+0.5179P] where P=(Fo^2^+2Fc^2^)/3'
_refine_ls_weighting_scheme calc
_refine_ls_wR_factor_gt 0.1142
_refine_ls_wR_factor_ref 0.1572
_reflns_number_gt 1133
_reflns_number_total 2168
_reflns_threshold_expression >2sigma(I)
_cod_data_source_file c1ce05628j.txt
_cod_data_source_block complex2
_cod_original_cell_volume 949.8(4)
_cod_original_sg_symbol_H-M 'P 21/c'
_cod_database_code 7206680

loop_
_symmetry_equiv_pos_as_xyz
'x, y, z'
'-x, y+1/2, -z+1/2'
'-x, -y, -z'
'x, -y-1/2, z-1/2'

loop_
_atom_site_label
_atom_site_type_symbol
_atom_site_fract_x
_atom_site_fract_y
_atom_site_fract_z
_atom_site_U_iso_or_equiv
_atom_site_adp_type
_atom_site_occupancy
_atom_site_symmetry_multiplicity
_atom_site_calc_flag
_atom_site_refinement_flags
O1 O -0.0903(5) 0.42303(14) 0.87966(18) 0.0749(8) Uani 1 1 d .
O2 O 0.1446(6) 0.39141(17) 0.77207(18) 0.0785(8) Uani 1 1 d .
O3 O -0.1434(6) 0.29796(14) 0.8034(2) 0.0904(9) Uani 1 1 d .
N1 N 0.6137(5) 0.14676(14) 0.50629(18) 0.0519(7) Uani 1 1 d .
H1N H 0.6913 0.1378 0.4565 0.062 Uiso 1 1 calc R
N2 N 0.1387(5) 0.30079(13) 0.56893(18) 0.0513(7) Uani 1 1 d .
H2N H 0.0563 0.3055 0.6180 0.062 Uiso 1 1 calc R
N3 N -0.0296(6) 0.37007(15) 0.81692(19) 0.0539(7) Uani 1 1 d .
C1 C 0.4501(6) 0.21777(16) 0.4981(2) 0.0450(8) Uani 1 1 d .
H1A H 0.4259 0.2562 0.4405 0.054 Uiso 1 1 calc R
C2 C 0.3180(6) 0.23329(15) 0.5760(2) 0.0408(7) Uani 1 1 d .
C3 C 0.3719(7) 0.17380(17) 0.6619(2) 0.0549(9) Uani 1 1 d .
H3A H 0.2908 0.1827 0.7167 0.066 Uiso 1 1 calc R
C4 C 0.5406(7) 0.10333(19) 0.6666(3) 0.0648(10) Uani 1 1 d .
H4A H 0.5731 0.0644 0.7240 0.078 Uiso 1 1 calc R
C5 C 0.6621(7) 0.08982(19) 0.5869(3) 0.0633(9) Uani 1 1 d .
H5A H 0.7767 0.0416 0.5890 0.076 Uiso 1 1 calc R
C6 C 0.0777(6) 0.36516(16) 0.4840(2) 0.0501(8) Uani 1 1 d .
H6A H -0.0943 0.3948 0.4828 0.060 Uiso 1 1 calc R
H6B H 0.0447 0.3351 0.4156 0.060 Uiso 1 1 calc R
C7 C 0.4917(6) 0.45564(16) 0.5914(2) 0.0477(8) Uani 1 1 d .
H7A H 0.4884 0.4262 0.6537 0.057 Uiso 1 1 calc R
C8 C 0.3021(6) 0.43310(15) 0.4930(2) 0.0426(7) Uani 1 1 d .
C9 C 0.3146(6) 0.47853(16) 0.4021(2) 0.0468(8) Uani 1 1 d .
H9A H 0.1899 0.4644 0.3353 0.056 Uiso 1 1 calc R

loop_
_atom_site_aniso_label
_atom_site_aniso_U_11
_atom_site_aniso_U_22
_atom_site_aniso_U_33
_atom_site_aniso_U_23
_atom_site_aniso_U_13
_atom_site_aniso_U_12
O1 0.086(2) 0.0705(14) 0.0856(16) -0.0183(12) 0.0523(15) -0.0133(12)
O2 0.075(2) 0.1086(18) 0.0632(14) 0.0029(13) 0.0382(14) 0.0064(15)
O3 0.096(2) 0.0529(12) 0.0993(19) -0.0014(12) -0.0057(15) -0.0130(12)
N1 0.0432(19) 0.0553(13) 0.0606(14) -0.0074(11) 0.0209(12) 0.0041(11)
N2 0.0561(19) 0.0453(12) 0.0647(15) -0.0022(10) 0.0364(13) 0.0026(11)
N3 0.053(2) 0.0556(14) 0.0474(13) 0.0000(11) 0.0070(13) 0.0020(12)
C1 0.042(2) 0.0463(13) 0.0490(15) -0.0007(11) 0.0175(13) -0.0003(12)
C2 0.037(2) 0.0406(12) 0.0463(14) -0.0054(10) 0.0155(12) -0.0058(11)
C3 0.065(2) 0.0545(15) 0.0484(16) 0.0006(12) 0.0215(14) -0.0061(15)
C4 0.069(3) 0.0560(17) 0.066(2) 0.0148(14) 0.0152(18) -0.0029(16)
C5 0.054(3) 0.0506(16) 0.079(2) 0.0046(15) 0.0112(18) 0.0076(14)
C6 0.045(2) 0.0425(13) 0.0640(17) -0.0009(12) 0.0185(14) 0.0024(12)
C7 0.049(2) 0.0485(14) 0.0466(15) 0.0023(11) 0.0152(13) 0.0035(13)
C8 0.039(2) 0.0396(12) 0.0504(14) -0.0021(10) 0.0147(13) 0.0065(11)
C9 0.044(2) 0.0512(14) 0.0408(14) -0.0035(11) 0.0064(12) 0.0006(13)

loop_
_atom_type_symbol
_atom_type_description
_atom_type_scat_dispersion_real
_atom_type_scat_dispersion_imag
_atom_type_scat_source
C C 0.0033 0.0016 'International Tables Vol C Tables 4.2.6.8 and 6.1.1.4'
H H 0.0000 0.0000 'International Tables Vol C Tables 4.2.6.8 and 6.1.1.4'
N N 0.0061 0.0033 'International Tables Vol C Tables 4.2.6.8 and 6.1.1.4'
O O 0.0106 0.0060 'International Tables Vol C Tables 4.2.6.8 and 6.1.1.4'

loop_
_geom_angle_atom_site_label_1
_geom_angle_atom_site_label_2
_geom_angle_atom_site_label_3
_geom_angle
_geom_angle_site_symmetry_1
C5 N1 C1 123.8(3) .
C5 N1 H1N 118.1 .
C1 N1 H1N 118.1 .
C2 N2 C6 123.9(2) .
C2 N2 H2N 118.1 .
C6 N2 H2N 118.1 .
O2 N3 O3 122.3(3) .
O2 N3 O1 118.9(2) .
O3 N3 O1 118.8(3) .
N1 C1 C2 119.5(2) .
N1 C1 H1A 120.2 .
C2 C1 H1A 120.2 .
N2 C2 C1 122.3(2) .
N2 C2 C3 121.0(2) .
C1 C2 C3 116.7(2) .
C4 C3 C2 121.3(3) .
C4 C3 H3A 119.4 .
C2 C3 H3A 119.4 .
C3 C4 C5 119.9(3) .
C3 C4 H4A 120.1 .
C5 C4 H4A 120.1 .
N1 C5 C4 118.8(3) .
N1 C5 H5A 120.6 .
C4 C5 H5A 120.6 .
N2 C6 C8 115.4(2) .
N2 C6 H6A 108.4 .
C8 C6 H6A 108.4 .
N2 C6 H6B 108.4 .
C8 C6 H6B 108.4 .
H6A C6 H6B 107.5 .
C9 C7 C8 120.7(2) 3_666
C9 C7 H7A 119.7 3_666
C8 C7 H7A 119.7 .
C9 C8 C7 117.8(2) .
C9 C8 C6 120.1(2) .
C7 C8 C6 122.0(2) .
C7 C9 C8 121.5(2) 3_666
C7 C9 H9A 119.2 3_666
C8 C9 H9A 119.2 .

loop_
_geom_bond_atom_site_label_1
_geom_bond_atom_site_label_2
_geom_bond_distance
_geom_bond_site_symmetry_2
O1 N3 1.250(3) .
O2 N3 1.229(3) .
O3 N3 1.230(3) .
N1 C5 1.327(4) .
N1 C1 1.346(3) .
N1 H1N 0.8600 .
N2 C2 1.354(3) .
N2 C6 1.442(3) .
N2 H2N 0.8600 .
C1 C2 1.386(4) .
C1 H1A 0.9300 .
C2 C3 1.402(4) .
C3 C4 1.360(4) .
C3 H3A 0.9300 .
C4 C5 1.365(4) .
C4 H4A 0.9300 .
C5 H5A 0.9300 .
C6 C8 1.510(4) .
C6 H6A 0.9700 .
C6 H6B 0.9700 .
C7 C9 1.384(4) 3_666
C7 C8 1.389(4) .
C7 H7A 0.9300 .
C8 C9 1.387(3) .
C9 C7 1.384(4) 3_666
C9 H9A 0.9300 .

loop_
_geom_hbond_atom_site_label_D
_geom_hbond_atom_site_label_H
_geom_hbond_atom_site_label_A
_geom_hbond_distance_DH
_geom_hbond_distance_HA
_geom_hbond_distance_DA
_geom_hbond_angle_DHA
_geom_hbond_site_symmetry_A
N1 H1N O1 0.86 1.93 2.740(3) 157.2 4_665
N2 H2N O2 0.86 2.32 2.973(3) 132.6 .

loop_
_geom_torsion_atom_site_label_1
_geom_torsion_atom_site_label_2
_geom_torsion_atom_site_label_3
_geom_torsion_atom_site_label_4
_geom_torsion
_geom_torsion_site_symmetry_1
_geom_torsion_site_symmetry_4
C5 N1 C1 C2 -1.2(4) . .
C6 N2 C2 C1 -3.2(4) . .
C6 N2 C2 C3 178.8(3) . .
N1 C1 C2 N2 -176.2(2) . .
N1 C1 C2 C3 1.9(4) . .
N2 C2 C3 C4 176.6(3) . .
C1 C2 C3 C4 -1.5(4) . .
C2 C3 C4 C5 0.4(5) . .
C1 N1 C5 C4 -0.1(4) . .
C3 C4 C5 N1 0.5(5) . .
C2 N2 C6 C8 -75.9(3) . .
C9 C7 C8 C9 0.2(4) 3_666 .
C9 C7 C8 C6 -176.5(2) 3_666 .
N2 C6 C8 C9 158.1(2) . .
N2 C6 C8 C7 -25.4(4) . .
C7 C8 C9 C7 -0.2(4) . 3_666
C6 C8 C9 C7 176.6(2) . 3_666
